data_2230527
loop_
_publ_author_name
'Wang, Yan-Li'
'Chang, Guang-Jun'
'Liu, Bing-Xin'

_publ_section_title
;
 Aqua(2,2'-diamino-4,4'-bi-1,3-thiazole-\k^2^<i>N</i>^3^,<i>N</i>^3'^)(thiodiacetato-\k^3^<i>O</i>,<i>S</i>,<i>O</i>')nickel(II)
 monohydrate
;
_journal_coeditor_code XU5191
_journal_issue 6
_journal_name_full 'Acta Crystallographica Section E'
_journal_page_first m681
_journal_paper_doi 10.1107/S1600536811015157
_journal_volume 67
_journal_year 2011
_chemical_formula_iupac '[Ni (C4 H4 O4 S) (C6 H6 N4 S2) (H2 O)], H2 O'
_chemical_formula_moiety 'C10 H12 N4 Ni O5 S3, H2 O'
_chemical_formula_sum 'C10 H14 N4 Ni O6 S3'
_chemical_formula_weight 441.14
_chemical_name_systematic
;
Aqua(2,2'-diamino-4,4'-bi-1,3-thiazole-
\k^2^<i>N</i>^3^,<i>N</i>^3'^)(thiodiacetato-
\k^3^<i>O</i>,<i>S</i>,<i>O</i>')nickel(II) monohydrate
;
_space_group_IT_number 14
_symmetry_cell_setting monoclinic
_symmetry_space_group_name_Hall '-P 2ybc'
_symmetry_space_group_name_H-M 'P 1 21/c 1'
_atom_sites_solution_hydrogens geom
_atom_sites_solution_primary direct
_atom_sites_solution_secondary difmap
_audit_creation_method SHELXL-97
_cell_angle_alpha 90.00
_cell_angle_beta 114.622(3)
_cell_angle_gamma 90.00
_cell_formula_units_Z 4
_cell_length_a 11.856(4)
_cell_length_b 12.197(4)
_cell_length_c 12.507(4)
_cell_measurement_reflns_used 2650
_cell_measurement_temperature 295(2)
_cell_measurement_theta_max 25.0
_cell_measurement_theta_min 2.0
_cell_volume 1644.2(9)
_computing_cell_refinement 'SAINT (Bruker, 2004)'
_computing_data_collection 'SMART (Bruker, 2004)'
_computing_data_reduction 'SAINT (Bruker, 2004)'
_computing_molecular_graphics 'ORTEP-3 for Windows (Farrugia, 1997)'
_computing_publication_material 'WinGX (Farrugia, 1999)'
_computing_structure_refinement 'SHELXL97 (Sheldrick, 2008)'
_computing_structure_solution 'SIR92 (Altomare <i>et al.</i>, 1993)'
_diffrn_ambient_temperature 295(2)
_diffrn_measured_fraction_theta_full 0.995
_diffrn_measured_fraction_theta_max 0.995
_diffrn_measurement_device_type 'Bruker SMART 1000'
_diffrn_measurement_method \w
_diffrn_radiation_monochromator graphite
_diffrn_radiation_source 'fine-focus sealed tube'
_diffrn_radiation_type MoK\a
_diffrn_radiation_wavelength 0.71073
_diffrn_reflns_av_R_equivalents 0.0164
_diffrn_reflns_av_sigmaI/netI 0.0179
_diffrn_reflns_limit_h_max 14
_diffrn_reflns_limit_h_min -14
_diffrn_reflns_limit_k_max 14
_diffrn_reflns_limit_k_min -10
_diffrn_reflns_limit_l_max 14
_diffrn_reflns_limit_l_min -14
_diffrn_reflns_number 8263
_diffrn_reflns_theta_full 25.02
_diffrn_reflns_theta_max 25.02
_diffrn_reflns_theta_min 2.45
_diffrn_standards_decay_% 0
_diffrn_standards_interval_count 0
_diffrn_standards_interval_time 0
_diffrn_standards_number 0
_exptl_absorpt_coefficient_mu 1.597
_exptl_absorpt_correction_T_max 0.750
_exptl_absorpt_correction_T_min 0.638
_exptl_absorpt_correction_type multi-scan
_exptl_absorpt_process_details '(SADABS; Bruker, 2001)'
_exptl_crystal_colour green
_exptl_crystal_density_diffrn 1.782
_exptl_crystal_density_method 'not measured'
_exptl_crystal_description prism
_exptl_crystal_F_000 904
_exptl_crystal_size_max 0.30
_exptl_crystal_size_mid 0.24
_exptl_crystal_size_min 0.18
_refine_diff_density_max 0.228
_refine_diff_density_min -0.376
_refine_ls_extinction_method none
_refine_ls_goodness_of_fit_ref 1.061
_refine_ls_hydrogen_treatment constr
_refine_ls_matrix_type full
_refine_ls_number_parameters 217
_refine_ls_number_reflns 2888
_refine_ls_number_restraints 0
_refine_ls_restrained_S_all 1.061
_refine_ls_R_factor_all 0.0249
_refine_ls_R_factor_gt 0.0221
_refine_ls_shift/su_max 0.001
_refine_ls_shift/su_mean 0.000
_refine_ls_structure_factor_coef Fsqd
_refine_ls_weighting_details 'calc w=1/[\s^2^(Fo^2^)+(0.0349P)^2^+0.4782P] where P=(Fo^2^+2Fc^2^)/3'
_refine_ls_weighting_scheme calc
_refine_ls_wR_factor_gt 0.0593
_refine_ls_wR_factor_ref 0.0608
_reflns_number_gt 2627
_reflns_number_total 2888
_reflns_threshold_expression I>2sigma(I)
_cod_data_source_file xu5191.cif
_cod_data_source_block I
_cod_original_cell_volume 1644.3(9)
_cod_original_sg_symbol_H-M 'P 21/c'
_cod_database_code 2230527
_cod_database_fobs_code 2230527

loop_
_symmetry_equiv_pos_as_xyz
'x, y, z'
'-x, y+1/2, -z+1/2'
'-x, -y, -z'
'x, -y-1/2, z-1/2'

loop_
_atom_site_type_symbol
_atom_site_label
_atom_site_fract_x
_atom_site_fract_y
_atom_site_fract_z
_atom_site_U_iso_or_equiv
_atom_site_adp_type
_atom_site_calc_flag
_atom_site_refinement_flags
_atom_site_occupancy
_atom_site_symmetry_multiplicity
_atom_site_disorder_assembly
_atom_site_disorder_group
Ni Ni 0.70472(2) 0.163736(19) 0.32141(2) 0.02339(9) Uani d . 1 1 . .
O O21 0.74187(13) 0.28151(11) 0.21850(12) 0.0346(3) Uani d . 1 1 . .
O O22 0.73617(12) 0.45346(12) 0.16017(12) 0.0365(3) Uani d . 1 1 . .
O O23 0.53565(12) 0.13917(11) 0.18614(12) 0.0328(3) Uani d . 1 1 . .
O O24 0.37049(13) 0.21909(12) 0.04991(12) 0.0422(4) Uani d . 1 1 . .
O O1 0.64613(13) 0.06045(11) 0.42019(12) 0.0353(3) Uani d . 1 1 . .
H H1A 0.5731 0.0782 0.4093 0.053 Uiso d R 1 1 . .
H H1B 0.6862 0.0612 0.4894 0.053 Uiso d R 1 1 . .
N N11 0.79168(13) 0.04751(12) 0.26220(13) 0.0244(3) Uani d . 1 1 . .
N N12 0.63575(15) -0.03738(15) 0.09932(14) 0.0364(4) Uani d . 1 1 . .
H H12A 0.6217 -0.0852 0.0508 0.044 Uiso d R 1 1 . .
H H12B 0.5822 0.0034 0.1111 0.044 Uiso d R 1 1 . .
N N13 0.88791(14) 0.17581(12) 0.45192(13) 0.0258(3) Uani d . 1 1 . .
N N14 0.88728(17) 0.30143(15) 0.59448(16) 0.0419(4) Uani d . 1 1 . .
H H14A 0.8266 0.2753 0.6018 0.050 Uiso d R 1 1 . .
H H14B 0.9332 0.3406 0.6512 0.050 Uiso d R 1 1 . .
S S11 0.87354(5) -0.09125(4) 0.15646(5) 0.03800(14) Uani d . 1 1 . .
S S12 1.10452(5) 0.24840(5) 0.58486(5) 0.03957(14) Uani d . 1 1 . .
S S21 0.60333(4) 0.32092(4) 0.36574(4) 0.02772(12) Uani d . 1 1 . .
O O1W 0.41649(16) 0.13394(15) 0.39419(16) 0.0567(5) Uani d . 1 1 . .
H H1WA 0.4000 0.1775 0.4391 0.085 Uiso d R 1 1 . .
H H1WB 0.3648 0.0823 0.3752 0.085 Uiso d R 1 1 . .
C C11 0.75308(18) -0.02181(15) 0.17266(16) 0.0271(4) Uani d . 1 1 . .
C C12 0.97924(18) -0.02114(17) 0.27670(17) 0.0340(5) Uani d . 1 1 . .
H H12 1.0649 -0.0297 0.3071 0.041 Uiso calc R 1 1 . .
C C13 0.91989(16) 0.04749(15) 0.31994(16) 0.0260(4) Uani d . 1 1 . .
C C14 0.97254(16) 0.12436(16) 0.41806(16) 0.0258(4) Uani d . 1 1 . .
C C15 1.09151(19) 0.15449(17) 0.47761(19) 0.0357(5) Uani d . 1 1 . .
H H15 1.1574 0.1284 0.4630 0.043 Uiso calc R 1 1 . .
C C16 0.94546(18) 0.24140(16) 0.54155(16) 0.0297(4) Uani d . 1 1 . .
C C21 0.72366(16) 0.38186(16) 0.22579(16) 0.0283(4) Uani d . 1 1 . .
C C22 0.68729(19) 0.42159(17) 0.32255(18) 0.0351(5) Uani d . 1 1 . .
H H22A 0.6365 0.4868 0.2955 0.042 Uiso calc R 1 1 . .
H H22B 0.7618 0.4418 0.3908 0.042 Uiso calc R 1 1 . .
C C23 0.45736(17) 0.21590(16) 0.14957(16) 0.0281(4) Uani d . 1 1 . .
C C24 0.46281(18) 0.31021(17) 0.23123(18) 0.0331(4) Uani d . 1 1 . .
H H24A 0.3931 0.3032 0.2522 0.040 Uiso calc R 1 1 . .
H H24B 0.4521 0.3782 0.1879 0.040 Uiso calc R 1 1 . .

loop_
_atom_site_aniso_label
_atom_site_aniso_U_11
_atom_site_aniso_U_22
_atom_site_aniso_U_33
_atom_site_aniso_U_12
_atom_site_aniso_U_13
_atom_site_aniso_U_23
Ni 0.02234(14) 0.02582(15) 0.02243(14) 0.00214(9) 0.00973(10) -0.00135(9)
O21 0.0427(8) 0.0327(8) 0.0364(8) 0.0069(6) 0.0245(7) 0.0029(6)
O22 0.0365(7) 0.0379(8) 0.0385(8) 0.0002(6) 0.0191(6) 0.0072(7)
O23 0.0279(7) 0.0337(8) 0.0318(7) 0.0052(6) 0.0074(6) -0.0068(6)
O24 0.0369(8) 0.0446(9) 0.0313(8) 0.0066(7) 0.0005(7) -0.0055(7)
O1 0.0366(7) 0.0374(8) 0.0335(8) -0.0030(6) 0.0162(6) 0.0014(6)
N11 0.0262(8) 0.0248(8) 0.0228(8) 0.0027(6) 0.0109(6) 0.0005(6)
N12 0.0359(9) 0.0368(10) 0.0322(9) -0.0008(8) 0.0100(8) -0.0114(7)
N13 0.0250(8) 0.0302(9) 0.0223(8) -0.0005(6) 0.0100(7) -0.0013(6)
N14 0.0450(10) 0.0488(11) 0.0376(10) -0.0144(9) 0.0229(9) -0.0197(9)
S11 0.0450(3) 0.0377(3) 0.0358(3) 0.0105(2) 0.0213(2) -0.0049(2)
S12 0.0302(3) 0.0519(3) 0.0318(3) -0.0123(2) 0.0082(2) -0.0044(2)
S21 0.0294(3) 0.0303(3) 0.0257(2) 0.00101(19) 0.0137(2) -0.00348(19)
O1W 0.0560(10) 0.0546(10) 0.0718(12) -0.0176(9) 0.0388(10) -0.0175(9)
C11 0.0357(10) 0.0229(10) 0.0255(9) 0.0026(8) 0.0157(8) 0.0020(7)
C12 0.0307(10) 0.0388(11) 0.0338(11) 0.0095(9) 0.0147(8) 0.0016(9)
C13 0.0265(9) 0.0284(10) 0.0240(9) 0.0044(8) 0.0113(8) 0.0057(8)
C14 0.0237(9) 0.0295(10) 0.0252(9) 0.0028(7) 0.0113(8) 0.0063(8)
C15 0.0281(10) 0.0443(13) 0.0348(11) 0.0006(9) 0.0132(9) 0.0017(9)
C16 0.0326(10) 0.0332(11) 0.0232(10) -0.0061(8) 0.0117(8) 0.0004(8)
C21 0.0195(9) 0.0342(11) 0.0289(10) -0.0007(8) 0.0078(8) 0.0019(8)
C22 0.0404(11) 0.0297(11) 0.0383(12) -0.0026(9) 0.0194(9) -0.0029(9)
C23 0.0247(9) 0.0308(11) 0.0293(10) -0.0009(8) 0.0118(8) -0.0012(8)
C24 0.0280(10) 0.0344(11) 0.0334(11) 0.0056(8) 0.0091(9) -0.0039(9)

loop_
_atom_type_symbol
_atom_type_description
_atom_type_scat_dispersion_real
_atom_type_scat_dispersion_imag
_atom_type_scat_source
C C 0.0033 0.0016 'International Tables Vol C Tables 4.2.6.8 and 6.1.1.4'
H H 0.0000 0.0000 'International Tables Vol C Tables 4.2.6.8 and 6.1.1.4'
N N 0.0061 0.0033 'International Tables Vol C Tables 4.2.6.8 and 6.1.1.4'
O O 0.0106 0.0060 'International Tables Vol C Tables 4.2.6.8 and 6.1.1.4'
Ni Ni 0.3393 1.1124 'International Tables Vol C Tables 4.2.6.8 and 6.1.1.4'
S S 0.1246 0.1234 'International Tables Vol C Tables 4.2.6.8 and 6.1.1.4'

loop_
_geom_angle_atom_site_label_1
_geom_angle_atom_site_label_2
_geom_angle_atom_site_label_3
_geom_angle_site_symmetry_1
_geom_angle_site_symmetry_3
_geom_angle
_geom_angle_publ_flag
O23 Ni N11 . . 93.83(6) ?
O23 Ni O1 . . 86.99(6) ?
N11 Ni O1 . . 97.92(6) ?
O23 Ni O21 . . 88.66(6) ?
N11 Ni O21 . . 89.21(6) ?
O1 Ni O21 . . 171.88(5) ?
O23 Ni N13 . . 173.36(6) ?
N11 Ni N13 . . 79.53(6) ?
O1 Ni N13 . . 94.23(6) ?
O21 Ni N13 . . 90.88(6) ?
O23 Ni S21 . . 84.09(4) ?
N11 Ni S21 . . 170.43(4) ?
O1 Ni S21 . . 91.31(4) ?
O21 Ni S21 . . 81.42(4) ?
N13 Ni S21 . . 102.40(5) ?
C21 O21 Ni . . 122.59(12) ?
C23 O23 Ni . . 120.86(12) ?
Ni O1 H1A . . 108.8 ?
Ni O1 H1B . . 116.4 ?
H1A O1 H1B . . 106.3 ?
C11 N11 C13 . . 111.02(15) ?
C11 N11 Ni . . 133.97(12) ?
C13 N11 Ni . . 114.65(12) ?
C11 N12 H12A . . 116.9 ?
C11 N12 H12B . . 115.7 ?
H12A N12 H12B . . 127.3 ?
C16 N13 C14 . . 110.52(16) ?
C16 N13 Ni . . 134.78(13) ?
C14 N13 Ni . . 111.95(12) ?
C16 N14 H14A . . 119.4 ?
C16 N14 H14B . . 115.9 ?
H14A N14 H14B . . 114.5 ?
C12 S11 C11 . . 89.46(9) ?
C15 S12 C16 . . 89.49(10) ?
C22 S21 C24 . . 100.37(10) ?
C22 S21 Ni . . 94.66(7) ?
C24 S21 Ni . . 94.68(7) ?
H1WA O1W H1WB . . 108.2 ?
N12 C11 N11 . . 124.86(17) ?
N12 C11 S11 . . 121.70(15) ?
N11 C11 S11 . . 113.42(14) ?
C13 C12 S11 . . 110.28(15) ?
C13 C12 H12 . . 124.9 ?
S11 C12 H12 . . 124.9 ?
C12 C13 N11 . . 115.81(17) ?
C12 C13 C14 . . 128.72(17) ?
N11 C13 C14 . . 115.46(15) ?
C15 C14 N13 . . 115.59(18) ?
C15 C14 C13 . . 128.58(18) ?
N13 C14 C13 . . 115.80(15) ?
C14 C15 S12 . . 110.29(16) ?
C14 C15 H15 . . 124.9 ?
S12 C15 H15 . . 124.9 ?
N13 C16 N14 . . 123.90(18) ?
N13 C16 S12 . . 114.04(14) ?
N14 C16 S12 . . 122.03(15) ?
O22 C21 O21 . . 124.33(18) ?
O22 C21 C22 . . 116.75(18) ?
O21 C21 C22 . . 118.89(17) ?
C21 C22 S21 . . 113.36(14) ?
C21 C22 H22A . . 108.9 ?
S21 C22 H22A . . 108.9 ?
C21 C22 H22B . . 108.9 ?
S21 C22 H22B . . 108.9 ?
H22A C22 H22B . . 107.7 ?
O24 C23 O23 . . 124.30(18) ?
O24 C23 C24 . . 115.78(17) ?
O23 C23 C24 . . 119.87(16) ?
C23 C24 S21 . . 116.29(13) ?
C23 C24 H24A . . 108.2 ?
S21 C24 H24A . . 108.2 ?
C23 C24 H24B . . 108.2 ?
S21 C24 H24B . . 108.2 ?
H24A C24 H24B . . 107.4 ?

loop_
_geom_bond_atom_site_label_1
_geom_bond_atom_site_label_2
_geom_bond_site_symmetry_2
_geom_bond_distance
_geom_bond_publ_flag
Ni O1 . 2.0763(14) y
Ni O21 . 2.0944(14) y
Ni O23 . 2.0357(14) y
Ni N11 . 2.0634(15) y
Ni N13 . 2.1094(16) y
Ni S21 . 2.4461(7) y
O21 C21 . 1.253(2) ?
O22 C21 . 1.249(2) ?
O23 C23 . 1.262(2) ?
O24 C23 . 1.244(2) ?
O1 H1A . 0.8465 ?
O1 H1B . 0.7947 ?
N11 C11 . 1.323(2) ?
N11 C13 . 1.385(2) ?
N12 C11 . 1.323(2) ?
N12 H12A . 0.8078 ?
N12 H12B . 0.8657 ?
N13 C16 . 1.313(2) ?
N13 C14 . 1.391(2) ?
N14 C16 . 1.353(3) ?
N14 H14A . 0.8259 ?
N14 H14B . 0.8401 ?
S11 C12 . 1.730(2) ?
S11 C11 . 1.7434(19) ?
S12 C15 . 1.721(2) ?
S12 C16 . 1.734(2) ?
S21 C22 . 1.800(2) ?
S21 C24 . 1.813(2) ?
O1W H1WA . 0.8530 ?
O1W H1WB . 0.8413 ?
C12 C13 . 1.344(3) ?
C12 H12 . 0.9300 ?
C13 C14 . 1.462(3) ?
C14 C15 . 1.343(3) ?
C15 H15 . 0.9300 ?
C21 C22 . 1.523(3) ?
C22 H22A . 0.9700 ?
C22 H22B . 0.9700 ?
C23 C24 . 1.522(3) ?
C24 H24A . 0.9700 ?
C24 H24B . 0.9700 ?

loop_
_geom_hbond_atom_site_label_D
_geom_hbond_atom_site_label_H
_geom_hbond_atom_site_label_A
_geom_hbond_site_symmetry_A
_geom_hbond_distance_DH
_geom_hbond_distance_HA
_geom_hbond_distance_DA
_geom_hbond_angle_DHA
_geom_hbond_publ_flag
O1 H1A O1W . 0.85 1.91 2.7540 173 y
O1 H1B O22 4_566 0.79 1.97 2.7399 162 y
N12 H12A O24 3_655 0.81 2.09 2.8785 166 y
N12 H12B O23 . 0.87 2.09 2.8807 152 y
N14 H14A O21 4_566 0.83 2.20 2.9378 149 y
O1W H1WA O24 4_566 0.85 2.01 2.8616 177 y
O1W H1WB O22 2_645 0.84 1.91 2.7493 173 y
